data_2001607
loop_
_publ_author_name
'Bensch, W.'
'Koy, J.'

_publ_section_title
;
 Structure of hexagonal V~3~S~4~ determined at three different
 temperatures
;
_journal_issue 6
_journal_name_full 'Acta Crystallographica Section C'
_journal_page_first 1133
_journal_page_last 1135
_journal_paper_doi 10.1107/S0108270192012368
_journal_volume 49
_journal_year 1993
_chemical_formula_sum 'S4 V3'
_chemical_formula_weight 281.065
_symmetry_cell_setting hexagonal
_symmetry_space_group_name_Hall '-P 6c'
_symmetry_space_group_name_H-M 'P 63/m'
_atom_type_scat_source IntTabIV
_cell_angle_alpha 90
_cell_angle_beta 90
_cell_angle_gamma 120
_cell_formula_units_Z 2
_cell_length_a 9.0990(10)
_cell_length_b 9.0990(10)
_cell_length_c 3.2970(8)
_cell_measurement_reflns_used 26
_cell_measurement_temperature 100
_cell_measurement_theta_max 13
_cell_measurement_theta_min 9
_cell_volume 236.39(7)
_diffrn_measurement_device 'STOE AEDII'
_diffrn_measurement_method \w-2\q
_diffrn_radiation_type MoK\a
_diffrn_radiation_wavelength 0.71073
_diffrn_reflns_av_R_equivalents 0.0289
_diffrn_reflns_limit_h_max 14
_diffrn_reflns_limit_h_min 14
_diffrn_reflns_limit_k_max 14
_diffrn_reflns_limit_k_min 0
_diffrn_reflns_limit_l_max 5
_diffrn_reflns_limit_l_min 5
_diffrn_reflns_number 1799
_diffrn_reflns_theta_max 32.5
_diffrn_standards_decay_% <0.5
_diffrn_standards_interval_time 120
_diffrn_standards_number 3
_exptl_absorpt_coefficient_mu 7.153
_exptl_absorpt_correction_T_max 0.924
_exptl_absorpt_correction_T_min 0.861
_exptl_absorpt_correction_type integration
_exptl_crystal_colour black
_exptl_crystal_density_diffrn 3.949
_exptl_crystal_description needle
_exptl_crystal_size_max 0.15
_exptl_crystal_size_mid 0.1
_exptl_crystal_size_min 0.08
_refine_diff_density_max 1.33
_refine_diff_density_min 1.52
_refine_ls_extinction_coef 'x = 0.0028(6)'
_refine_ls_extinction_method F*=F(1+0.002xF^2^/sin2\q)^-1/4^
_refine_ls_goodness_of_fit_obs 1.21
_refine_ls_number_parameters 16
_refine_ls_number_reflns 316
_refine_ls_R_factor_obs 0.0298
_refine_ls_shift/esd_max <=0.001
_refine_ls_structure_factor_coef F
_refine_ls_weighting_details 'w = 1/[\s^2^(F)+0.0001F^2^]'
_refine_ls_weighting_scheme calc
_refine_ls_wR_factor_obs 0.0213
_reflns_number_observed 316
_reflns_number_total 329
_reflns_observed_criterion F~o~>2\s(F~o~)
_cod_data_source_file sh1019.cif
_cod_data_source_block sh1019_structure_3_of_3
_cod_depositor_comments
;
The following automatic conversions were performed:

'_refine_ls_weighting_scheme' value '1/[\s^2^(F)+0.0001F^2^]' was
changed to 'calc'. New tag '_refine_ls_weighting_details' was
created. The value of the new tag was set to 'w =
1/[\s^2^(F)+0.0001F^2^]'.

Automatic conversion script
Id: cif_fix_values 3143 2015-03-26 13:38:13Z robertas 
;
_cod_original_cell_volume 236.39(8)
_cod_database_code 2001607

loop_
_atom_site_label
_atom_site_fract_x
_atom_site_fract_y
_atom_site_fract_z
_atom_site_U_iso_or_equiv
V .48750(10) .12140(10) .2500 .030(10)
S(1) .34730(10) .29670(10) .2500 .030(10)
S(2) .3333 .6666 .2500 .030(10)

loop_
_geom_angle_atom_site_label_1
_geom_angle_atom_site_label_2
_geom_angle_atom_site_label_3
_geom_angle
_geom_angle_publ_flag
S(1) V S(2) 81.20(10) yes
S(1) V S(1) 160.00(10) yes
S(1) V S(1) 89.00(10) yes
S(2) V S(1) 170.10(10) yes
S(1) V S(1) 89.70(10) yes
V S(2) V 85.00(10) yes
V S(2) V 136.70(10) yes
V S(2) V 80.00(10) yes
V S(1) V 75.00(10) yes
S(2) V S(2) 85.00(10) yes
S(2) V S(1) 84.10(10) yes
S(2) V S(1) 91.80(10) yes
S(1) V S(1) 105.00(10) yes
V S(2) V 79.30(10) yes
V S(1) V 127.20(10) yes
V S(1) V 89.70(10) yes

loop_
_geom_bond_atom_site_label_1
_geom_bond_atom_site_label_2
_geom_bond_distance
_geom_bond_publ_flag
V V 2.8560(10) yes
V V 3.1140(10) yes
V S(2) 2.4400(10) yes
V S(1) 2.3540(10) yes
V S(1) 2.4900(10) yes
V S(1) 2.3380(10) yes
